data_1506911
loop_
_publ_author_name
'Reuber, Jenny'
'Fr\"ohlich, Roland'
'Hoppe, Dieter'

_publ_section_title
;
 Highly enantioenriched homoenolate reagents by asymmetric
 gamma-deprotonation of achiral 1-silyl-substituted 1-alkenyl carbamates.
;
_journal_issue 5
_journal_name_full 'Organic letters'
_journal_page_first 783
_journal_page_last 786
_journal_paper_doi 10.1021/ol0364677
_journal_volume 6
_journal_year 2004
_chemical_formula_sum 'C37 H45 N O2 Si Sn'
_chemical_formula_weight 682.52
_chemical_name_systematic
; 
 ? 
;
_space_group_IT_number 19
_symmetry_cell_setting orthorhombic
_symmetry_space_group_name_Hall 'P 2ac 2ab'
_symmetry_space_group_name_H-M 'P 21 21 21'
_atom_sites_solution_hydrogens geom
_atom_sites_solution_primary direct
_atom_sites_solution_secondary difmap
_audit_creation_method SHELXL-97
_cell_angle_alpha 90.00
_cell_angle_beta 90.00
_cell_angle_gamma 90.00
_cell_formula_units_Z 4
_cell_length_a 9.245(1)
_cell_length_b 11.945(1)
_cell_length_c 32.509(1)
_cell_measurement_temperature 198(2)
_cell_volume 3590.0(5)
_computing_cell_refinement 'Collect (Nonius B.V., 1998)'
_computing_data_collection 'Collect (Nonius B.V., 1998)'
_computing_data_reduction 'DENZO-SMN (Otwinowski & Minor, 1997)'
_computing_molecular_graphics 'Diamond (Brandenburg, 1997)'
_computing_publication_material 'SHELXL-97 (Sheldrick, 1997)'
_computing_structure_refinement 'SHELXL-97 (Sheldrick, 1997)'
_computing_structure_solution 'SHELXS-97 (Sheldrick, 1990)'
_diffrn_ambient_temperature 198(2)
_diffrn_measured_fraction_theta_full 0.971
_diffrn_measured_fraction_theta_max 0.971
_diffrn_measurement_device_type 'Nonius KappaCCD'
_diffrn_measurement_method '\w and \f scans'
_diffrn_radiation_monochromator graphite
_diffrn_radiation_source 'rotating anode Nonius FR591'
_diffrn_radiation_type MoK\a
_diffrn_radiation_wavelength 0.71073
_diffrn_reflns_av_R_equivalents 0.0312
_diffrn_reflns_av_sigmaI/netI 0.0708
_diffrn_reflns_limit_h_max 11
_diffrn_reflns_limit_h_min -8
_diffrn_reflns_limit_k_max 7
_diffrn_reflns_limit_k_min -15
_diffrn_reflns_limit_l_max 31
_diffrn_reflns_limit_l_min -43
_diffrn_reflns_number 11789
_diffrn_reflns_theta_full 28.29
_diffrn_reflns_theta_max 28.29
_diffrn_reflns_theta_min 1.82
_exptl_absorpt_coefficient_mu 0.775
_exptl_absorpt_correction_T_max 0.8926
_exptl_absorpt_correction_T_min 0.8007
_exptl_absorpt_correction_type empirical
_exptl_absorpt_process_details 'SORTAV (Blessing, 1995 & 1997)'
_exptl_crystal_colour colourless
_exptl_crystal_density_diffrn 1.263
_exptl_crystal_density_method 'not measured'
_exptl_crystal_description block
_exptl_crystal_F_000 1416
_exptl_crystal_size_max 0.30
_exptl_crystal_size_mid 0.20
_exptl_crystal_size_min 0.15
_refine_diff_density_max 0.477
_refine_diff_density_min -0.459
_refine_diff_density_rms 0.066
_refine_ls_abs_structure_details 'Flack H D (1983), Acta Cryst. A39, 876-881'
_refine_ls_abs_structure_Flack -0.049(17)
_refine_ls_extinction_method none
_refine_ls_goodness_of_fit_ref 1.012
_refine_ls_hydrogen_treatment 'refined as riding atoms'
_refine_ls_matrix_type full
_refine_ls_number_parameters 386
_refine_ls_number_reflns 7633
_refine_ls_number_restraints 0
_refine_ls_restrained_S_all 1.012
_refine_ls_R_factor_all 0.0682
_refine_ls_R_factor_gt 0.0396
_refine_ls_shift/su_max 0.001
_refine_ls_shift/su_mean 0.000
_refine_ls_structure_factor_coef Fsqd
_refine_ls_weighting_details 'calc w=1/[\s^2^(Fo^2^)+(0.0104P)^2^+0.3340P] where P=(Fo^2^+2Fc^2^)/3'
_refine_ls_weighting_scheme calc
_refine_ls_wR_factor_gt 0.0607
_refine_ls_wR_factor_ref 0.0677
_reflns_number_gt 5703
_reflns_number_total 7633
_reflns_threshold_expression >2sigma(I)
_cod_data_source_file ol0364677si20040127_124347.cif
_cod_data_source_block hop2522
_cod_original_sg_symbol_H-M P212121
_cod_database_code 1506911

loop_
_symmetry_equiv_pos_as_xyz
'x, y, z'
'-x+1/2, -y, z+1/2'
'-x, y+1/2, -z+1/2'
'x+1/2, -y+1/2, -z'

loop_
_atom_site_label
_atom_site_type_symbol
_atom_site_fract_x
_atom_site_fract_y
_atom_site_fract_z
_atom_site_U_iso_or_equiv
_atom_site_adp_type
_atom_site_occupancy
_atom_site_symmetry_multiplicity
_atom_site_calc_flag
_atom_site_refinement_flags
Sn Sn 0.19139(2) 0.28957(2) 0.835181(8) 0.03938(7) Uani 1 1 d .
Si Si 0.63646(10) 0.50106(9) 0.90811(3) 0.0349(2) Uani 1 1 d .
O1 O 0.3891(2) 0.40500(19) 0.95202(7) 0.0358(6) Uani 1 1 d .
O2 O 0.4230(3) 0.5901(2) 0.96239(8) 0.0496(7) Uani 1 1 d .
N1 N 0.2941(3) 0.4847(2) 1.00812(8) 0.0364(7) Uani 1 1 d .
C1 C 0.4783(3) 0.4036(3) 0.91653(10) 0.0309(8) Uani 1 1 d .
C2 C 0.4417(3) 0.3226(3) 0.89039(10) 0.0331(9) Uani 1 1 d .
H2 H 0.5067 0.3089 0.8683 0.040 Uiso 1 1 calc R
C3 C 0.3089(4) 0.2506(3) 0.89202(10) 0.0353(8) Uani 1 1 d .
H3 H 0.2486 0.2759 0.9158 0.042 Uiso 1 1 calc R
C4 C 0.3312(4) 0.1268(3) 0.89589(10) 0.0323(8) Uani 1 1 d .
C5 C 0.2463(4) 0.0657(4) 0.92320(12) 0.0474(10) Uani 1 1 d .
H5 H 0.1772 0.1039 0.9396 0.057 Uiso 1 1 calc R
C6 C 0.2599(4) -0.0484(4) 0.92705(13) 0.0536(11) Uani 1 1 d .
H6 H 0.1996 -0.0876 0.9458 0.064 Uiso 1 1 calc R
C7 C 0.3593(4) -0.1063(4) 0.90410(14) 0.0588(12) Uani 1 1 d .
H7 H 0.3679 -0.1852 0.9068 0.071 Uiso 1 1 calc R
C8 C 0.4463(4) -0.0484(4) 0.87717(13) 0.0528(11) Uani 1 1 d .
H8 H 0.5162 -0.0875 0.8613 0.063 Uiso 1 1 calc R
C9 C 0.4325(4) 0.0669(3) 0.87301(11) 0.0428(10) Uani 1 1 d .
H9 H 0.4933 0.1057 0.8542 0.051 Uiso 1 1 calc R
C10 C 0.3723(4) 0.5027(3) 0.97388(11) 0.0345(8) Uani 1 1 d .
C11 C 0.2440(4) 0.3728(3) 1.02091(11) 0.0428(10) Uani 1 1 d .
H11 H 0.2974 0.3167 1.0038 0.051 Uiso 1 1 calc R
C12 C 0.0829(4) 0.3565(4) 1.01248(13) 0.0617(12) Uani 1 1 d .
H12A H 0.0271 0.4108 1.0286 0.093 Uiso 1 1 calc R
H12B H 0.0544 0.2804 1.0203 0.093 Uiso 1 1 calc R
H12C H 0.0637 0.3679 0.9831 0.093 Uiso 1 1 calc R
C13 C 0.2821(4) 0.3496(4) 1.06601(11) 0.0625(12) Uani 1 1 d .
H13A H 0.3861 0.3609 1.0702 0.094 Uiso 1 1 calc R
H13B H 0.2567 0.2722 1.0729 0.094 Uiso 1 1 calc R
H13C H 0.2279 0.4010 1.0838 0.094 Uiso 1 1 calc R
C14 C 0.2422(4) 0.5840(3) 1.03173(12) 0.0438(10) Uani 1 1 d .
H14 H 0.1759 0.5544 1.0535 0.053 Uiso 1 1 calc R
C15 C 0.1520(4) 0.6623(3) 1.00544(11) 0.0566(12) Uani 1 1 d .
H15A H 0.2140 0.6981 0.9848 0.085 Uiso 1 1 calc R
H15B H 0.1082 0.7199 1.0229 0.085 Uiso 1 1 calc R
H15C H 0.0757 0.6196 0.9916 0.085 Uiso 1 1 calc R
C16 C 0.3651(4) 0.6421(4) 1.05421(12) 0.0613(12) Uani 1 1 d .
H16A H 0.4109 0.5893 1.0732 0.092 Uiso 1 1 calc R
H16B H 0.3268 0.7060 1.0697 0.092 Uiso 1 1 calc R
H16C H 0.4367 0.6685 1.0342 0.092 Uiso 1 1 calc R
C17 C 0.5856(4) 0.6411(3) 0.88771(11) 0.0473(10) Uani 1 1 d .
H17A H 0.5659 0.6920 0.9107 0.071 Uiso 1 1 calc R
H17B H 0.4988 0.6341 0.8706 0.071 Uiso 1 1 calc R
H17C H 0.6652 0.6709 0.8711 0.071 Uiso 1 1 calc R
C18 C 0.7436(4) 0.4339(4) 0.86594(11) 0.0497(11) Uani 1 1 d .
H18A H 0.6833 0.4274 0.8412 0.075 Uiso 1 1 calc R
H18B H 0.7748 0.3592 0.8747 0.075 Uiso 1 1 calc R
H18C H 0.8286 0.4799 0.8598 0.075 Uiso 1 1 calc R
C19 C 0.7496(4) 0.5095(4) 0.95524(11) 0.0550(12) Uani 1 1 d .
H19A H 0.8419 0.5457 0.9486 0.082 Uiso 1 1 calc R
H19B H 0.7678 0.4339 0.9657 0.082 Uiso 1 1 calc R
H19C H 0.6989 0.5534 0.9762 0.082 Uiso 1 1 calc R
C20 C 0.1304(3) 0.4619(3) 0.84010(13) 0.0404(9) Uani 1 1 d .
C21 C 0.0924(5) 0.5244(4) 0.80630(14) 0.0665(14) Uani 1 1 d .
H21 H 0.0887 0.4903 0.7799 0.080 Uiso 1 1 calc R
C22 C 0.0594(6) 0.6376(5) 0.81048(17) 0.0913(18) Uani 1 1 d .
H22 H 0.0314 0.6799 0.7870 0.110 Uiso 1 1 calc R
C23 C 0.0669(6) 0.6883(4) 0.84824(18) 0.0877(17) Uani 1 1 d .
H23 H 0.0449 0.7656 0.8509 0.105 Uiso 1 1 calc R
C24 C 0.1060(5) 0.6279(4) 0.88194(16) 0.0683(14) Uani 1 1 d .
H24 H 0.1122 0.6630 0.9081 0.082 Uiso 1 1 calc R
C25 C 0.1362(4) 0.5159(3) 0.87786(13) 0.0507(11) Uani 1 1 d .
H25 H 0.1619 0.4741 0.9016 0.061 Uiso 1 1 calc R
C26 C 0.0153(4) 0.1770(3) 0.82347(10) 0.0427(10) Uani 1 1 d .
C27 C 0.0244(5) 0.0646(4) 0.83091(15) 0.0735(14) Uani 1 1 d .
H27 H 0.1111 0.0348 0.8422 0.088 Uiso 1 1 calc R
C28 C -0.0909(5) -0.0078(4) 0.82235(15) 0.0855(17) Uani 1 1 d .
H28 H -0.0816 -0.0857 0.8275 0.103 Uiso 1 1 calc R
C29 C -0.2169(5) 0.0341(4) 0.80661(12) 0.0648(13) Uani 1 1 d .
H29 H -0.2965 -0.0140 0.8012 0.078 Uiso 1 1 calc R
C30 C -0.2266(4) 0.1452(4) 0.79880(13) 0.0620(13) Uani 1 1 d .
H30 H -0.3134 0.1747 0.7875 0.074 Uiso 1 1 calc R
C31 C -0.1127(3) 0.2160(4) 0.80694(10) 0.0460(9) Uani 1 1 d .
H31 H -0.1224 0.2936 0.8011 0.055 Uiso 1 1 calc R
C32 C 0.3386(4) 0.2770(4) 0.78399(10) 0.0430(10) Uani 1 1 d .
C33 C 0.3369(5) 0.1848(3) 0.75855(11) 0.0567(12) Uani 1 1 d .
H33 H 0.2707 0.1257 0.7638 0.068 Uiso 1 1 calc R
C34 C 0.4309(5) 0.1770(4) 0.72521(13) 0.0696(14) Uani 1 1 d .
H34 H 0.4285 0.1131 0.7079 0.083 Uiso 1 1 calc R
C35 C 0.5260(5) 0.2614(4) 0.71756(13) 0.0678(15) Uani 1 1 d .
H35 H 0.5908 0.2560 0.6950 0.081 Uiso 1 1 calc R
C36 C 0.5285(4) 0.3547(4) 0.74255(12) 0.0604(12) Uani 1 1 d .
H36 H 0.5944 0.4139 0.7371 0.072 Uiso 1 1 calc R
C37 C 0.4341(4) 0.3618(4) 0.77579(12) 0.0500(11) Uani 1 1 d .
H37 H 0.4360 0.4260 0.7930 0.060 Uiso 1 1 calc R

loop_
_atom_site_aniso_label
_atom_site_aniso_U_11
_atom_site_aniso_U_22
_atom_site_aniso_U_33
_atom_site_aniso_U_23
_atom_site_aniso_U_13
_atom_site_aniso_U_12
Sn 0.03547(12) 0.03925(12) 0.04342(13) -0.00587(14) -0.00272(13) 0.00268(13)
Si 0.0317(5) 0.0356(6) 0.0374(6) -0.0020(5) 0.0020(5) -0.0022(5)
O1 0.0413(14) 0.0307(14) 0.0354(13) -0.0078(12) 0.0103(12) -0.0055(11)
O2 0.0619(17) 0.0329(16) 0.0540(17) -0.0099(13) 0.0247(14) -0.0112(14)
N1 0.0361(16) 0.0373(17) 0.0359(16) -0.0045(14) 0.0126(15) 0.0006(15)
C1 0.0292(19) 0.031(2) 0.033(2) -0.0030(17) 0.0006(17) 0.0055(15)
C2 0.0305(19) 0.036(2) 0.0332(19) -0.0038(17) 0.0007(16) 0.0066(16)
C3 0.0313(18) 0.0384(19) 0.0361(18) -0.0056(15) 0.0032(19) -0.0017(18)
C4 0.024(2) 0.037(2) 0.0363(19) -0.0078(17) -0.0086(17) -0.0019(17)
C5 0.041(2) 0.046(3) 0.055(2) -0.005(2) 0.0029(19) -0.0035(19)
C6 0.047(2) 0.044(3) 0.071(3) 0.008(2) -0.001(2) -0.008(2)
C7 0.055(3) 0.037(3) 0.084(3) -0.007(2) -0.013(2) 0.000(2)
C8 0.049(3) 0.046(3) 0.064(3) -0.013(2) -0.004(2) 0.012(2)
C9 0.040(2) 0.047(3) 0.042(2) -0.009(2) 0.0036(19) 0.004(2)
C10 0.0329(19) 0.033(2) 0.037(2) -0.0089(19) 0.0017(17) 0.0000(17)
C11 0.045(2) 0.039(2) 0.045(2) -0.0008(19) 0.0167(18) -0.0052(17)
C12 0.053(3) 0.069(3) 0.064(3) -0.002(3) 0.001(2) -0.020(2)
C13 0.069(3) 0.065(3) 0.054(3) 0.018(2) 0.004(2) -0.006(3)
C14 0.041(2) 0.048(3) 0.042(2) -0.009(2) 0.0124(18) 0.0035(19)
C15 0.065(3) 0.052(3) 0.053(2) -0.014(2) 0.002(2) 0.018(2)
C16 0.061(3) 0.063(3) 0.060(3) -0.023(2) 0.001(2) -0.002(2)
C17 0.057(2) 0.044(2) 0.041(2) 0.010(2) 0.005(2) -0.002(2)
C18 0.034(2) 0.056(3) 0.059(3) 0.002(2) 0.0094(19) -0.0029(19)
C19 0.051(3) 0.059(3) 0.055(3) -0.001(2) -0.013(2) -0.006(2)
C20 0.0309(18) 0.040(2) 0.050(2) -0.001(2) 0.009(2) 0.0033(16)
C21 0.083(3) 0.065(3) 0.051(3) 0.011(3) 0.021(3) 0.016(3)
C22 0.137(5) 0.060(4) 0.077(4) 0.026(3) 0.018(4) 0.037(4)
C23 0.109(4) 0.046(3) 0.107(4) 0.003(3) 0.014(3) 0.026(3)
C24 0.076(3) 0.053(3) 0.076(3) -0.009(3) -0.003(3) 0.018(3)
C25 0.046(2) 0.041(2) 0.066(3) -0.003(2) -0.006(2) 0.0084(19)
C26 0.042(2) 0.043(3) 0.043(2) -0.0091(18) -0.0084(18) 0.0001(18)
C27 0.069(3) 0.051(3) 0.100(4) 0.005(3) -0.048(3) 0.000(2)
C28 0.101(4) 0.051(3) 0.104(4) 0.007(3) -0.044(3) -0.016(3)
C29 0.057(3) 0.085(4) 0.052(3) -0.005(3) -0.015(2) -0.022(3)
C30 0.043(3) 0.087(4) 0.056(3) -0.005(3) -0.006(2) 0.000(3)
C31 0.040(2) 0.053(2) 0.045(2) -0.006(2) -0.0030(18) 0.006(2)
C32 0.043(2) 0.046(2) 0.040(2) 0.001(2) -0.0032(18) 0.011(2)
C33 0.072(3) 0.051(3) 0.046(2) -0.008(2) 0.002(2) 0.005(2)
C34 0.102(4) 0.062(4) 0.045(3) -0.006(2) 0.008(3) 0.010(3)
C35 0.078(3) 0.088(4) 0.037(2) 0.007(3) 0.009(2) 0.032(3)
C36 0.057(3) 0.069(3) 0.055(3) 0.008(3) 0.008(2) 0.003(3)
C37 0.050(2) 0.057(3) 0.043(2) -0.009(2) 0.000(2) 0.005(2)

loop_
_atom_type_symbol
_atom_type_description
_atom_type_scat_dispersion_real
_atom_type_scat_dispersion_imag
_atom_type_scat_source
C C 0.0033 0.0016 'International Tables Vol C Tables 4.2.6.8 and 6.1.1.4'
H H 0.0000 0.0000 'International Tables Vol C Tables 4.2.6.8 and 6.1.1.4'
N N 0.0061 0.0033 'International Tables Vol C Tables 4.2.6.8 and 6.1.1.4'
O O 0.0106 0.0060 'International Tables Vol C Tables 4.2.6.8 and 6.1.1.4'
Si Si 0.0817 0.0704 'International Tables Vol C Tables 4.2.6.8 and 6.1.1.4'
Sn Sn -0.6537 1.4246 'International Tables Vol C Tables 4.2.6.8 and 6.1.1.4'

loop_
_geom_angle_atom_site_label_1
_geom_angle_atom_site_label_2
_geom_angle_atom_site_label_3
_geom_angle
C20 Sn C26 114.58(13)
C20 Sn C32 106.94(15)
C26 Sn C32 107.36(14)
C20 Sn C3 105.77(14)
C26 Sn C3 113.11(13)
C32 Sn C3 108.83(12)
C19 Si C17 112.80(19)
C19 Si C18 109.23(17)
C17 Si C18 104.96(18)
C19 Si C1 110.48(17)
C17 Si C1 114.20(16)
C18 Si C1 104.58(16)
C10 O1 C1 119.7(3)
C10 N1 C11 123.2(3)
C10 N1 C14 118.1(3)
C11 N1 C14 118.3(3)
C2 C1 O1 112.3(3)
C2 C1 Si 123.5(3)
O1 C1 Si 124.1(2)
C1 C2 C3 127.0(3)
C4 C3 C2 117.1(3)
C4 C3 Sn 110.4(2)
C2 C3 Sn 104.7(2)
C5 C4 C9 116.8(3)
C5 C4 C3 119.6(3)
C9 C4 C3 123.6(4)
C6 C5 C4 121.8(4)
C7 C6 C5 120.8(4)
C6 C7 C8 119.0(4)
C7 C8 C9 120.5(4)
C8 C9 C4 121.2(4)
O2 C10 N1 127.3(3)
O2 C10 O1 122.1(3)
N1 C10 O1 110.6(3)
N1 C11 C12 111.8(3)
N1 C11 C13 111.2(3)
C12 C11 C13 111.9(3)
N1 C14 C15 112.2(3)
N1 C14 C16 111.7(3)
C15 C14 C16 113.6(3)
C21 C20 C25 117.7(4)
C21 C20 Sn 122.0(3)
C25 C20 Sn 120.2(3)
C20 C21 C22 120.4(5)
C23 C22 C21 120.3(5)
C24 C23 C22 120.1(5)
C23 C24 C25 119.5(5)
C24 C25 C20 122.0(4)
C27 C26 C31 116.9(4)
C27 C26 Sn 122.5(3)
C31 C26 Sn 120.5(3)
C26 C27 C28 121.6(4)
C29 C28 C27 119.8(5)
C30 C29 C28 119.0(4)
C29 C30 C31 121.0(4)
C30 C31 C26 121.5(4)
C37 C32 C33 118.8(4)
C37 C32 Sn 120.4(3)
C33 C32 Sn 120.8(3)
C32 C33 C34 120.9(4)
C35 C34 C33 119.8(4)
C34 C35 C36 120.1(4)
C35 C36 C37 119.7(5)
C32 C37 C36 120.7(4)

loop_
_geom_bond_atom_site_label_1
_geom_bond_atom_site_label_2
_geom_bond_distance
Sn C20 2.140(4)
Sn C26 2.145(4)
Sn C32 2.155(4)
Sn C3 2.194(3)
Si C19 1.858(4)
Si C17 1.860(4)
Si C18 1.872(4)
Si C1 1.889(4)
O1 C10 1.376(4)
O1 C1 1.418(4)
O2 C10 1.203(4)
N1 C10 1.345(4)
N1 C11 1.474(4)
N1 C14 1.492(4)
C1 C2 1.332(4)
C2 C3 1.499(5)
C3 C4 1.499(5)
C4 C5 1.391(5)
C4 C9 1.393(5)
C5 C6 1.374(5)
C6 C7 1.371(5)
C7 C8 1.375(6)
C8 C9 1.390(5)
C11 C12 1.527(5)
C11 C13 1.533(5)
C14 C15 1.517(5)
C14 C16 1.519(5)
C20 C21 1.374(5)
C20 C25 1.388(5)
C21 C22 1.393(6)
C22 C23 1.370(6)
C23 C24 1.360(6)
C24 C25 1.374(6)
C26 C27 1.367(5)
C26 C31 1.381(5)
C27 C28 1.400(6)
C28 C29 1.367(6)
C29 C30 1.353(6)
C30 C31 1.377(5)
C32 C37 1.370(5)
C32 C33 1.377(5)
C33 C34 1.392(5)
C34 C35 1.360(6)
C35 C36 1.379(6)
C36 C37 1.392(5)

loop_
_geom_torsion_atom_site_label_1
_geom_torsion_atom_site_label_2
_geom_torsion_atom_site_label_3
_geom_torsion_atom_site_label_4
_geom_torsion
C10 O1 C1 C2 -155.3(3)
C10 O1 C1 Si 27.3(4)
C19 Si C1 C2 -131.3(3)
C17 Si C1 C2 100.3(3)
C18 Si C1 C2 -13.9(3)
C19 Si C1 O1 45.8(3)
C17 Si C1 O1 -82.6(3)
C18 Si C1 O1 163.2(3)
O1 C1 C2 C3 10.3(5)
Si C1 C2 C3 -172.3(3)
C1 C2 C3 C4 -119.9(4)
C1 C2 C3 Sn 117.5(3)
C20 Sn C3 C4 168.7(3)
C26 Sn C3 C4 42.5(3)
C32 Sn C3 C4 -76.8(3)
C20 Sn C3 C2 -64.4(2)
C26 Sn C3 C2 169.4(2)
C32 Sn C3 C2 50.2(3)
C2 C3 C4 C5 136.3(3)
Sn C3 C4 C5 -104.0(3)
C2 C3 C4 C9 -44.6(5)
Sn C3 C4 C9 75.1(4)
C9 C4 C5 C6 -1.0(5)
C3 C4 C5 C6 178.2(4)
C4 C5 C6 C7 0.5(6)
C5 C6 C7 C8 0.3(6)
C6 C7 C8 C9 -0.6(6)
C7 C8 C9 C4 0.1(6)
C5 C4 C9 C8 0.7(5)
C3 C4 C9 C8 -178.5(4)
C11 N1 C10 O2 -176.1(4)
C14 N1 C10 O2 10.7(5)
C11 N1 C10 O1 4.0(4)
C14 N1 C10 O1 -169.2(3)
C1 O1 C10 O2 5.2(5)
C1 O1 C10 N1 -174.9(3)
C10 N1 C11 C12 -104.4(4)
C14 N1 C11 C12 68.7(4)
C10 N1 C11 C13 129.8(3)
C14 N1 C11 C13 -57.1(4)
C10 N1 C14 C15 56.8(4)
C11 N1 C14 C15 -116.7(3)
C10 N1 C14 C16 -72.1(4)
C11 N1 C14 C16 114.4(4)
C26 Sn C20 C21 -73.8(3)
C32 Sn C20 C21 45.1(3)
C3 Sn C20 C21 161.0(3)
C26 Sn C20 C25 110.0(3)
C32 Sn C20 C25 -131.2(3)
C3 Sn C20 C25 -15.3(3)
C25 C20 C21 C22 -0.9(6)
Sn C20 C21 C22 -177.2(4)
C20 C21 C22 C23 1.2(8)
C21 C22 C23 C24 -0.4(9)
C22 C23 C24 C25 -0.6(8)
C23 C24 C25 C20 1.0(7)
C21 C20 C25 C24 -0.2(6)
Sn C20 C25 C24 176.2(3)
C20 Sn C26 C27 -160.8(4)
C32 Sn C26 C27 80.6(4)
C3 Sn C26 C27 -39.4(4)
C20 Sn C26 C31 20.7(3)
C32 Sn C26 C31 -97.9(3)
C3 Sn C26 C31 142.0(3)
C31 C26 C27 C28 -0.3(7)
Sn C26 C27 C28 -178.8(4)
C26 C27 C28 C29 -0.8(8)
C27 C28 C29 C30 1.3(7)
C28 C29 C30 C31 -0.8(7)
C29 C30 C31 C26 -0.2(6)
C27 C26 C31 C30 0.8(6)
Sn C26 C31 C30 179.4(3)
C20 Sn C32 C37 35.3(3)
C26 Sn C32 C37 158.7(3)
C3 Sn C32 C37 -78.6(3)
C20 Sn C32 C33 -143.6(3)
C26 Sn C32 C33 -20.2(3)
C3 Sn C32 C33 102.5(3)
C37 C32 C33 C34 0.4(6)
Sn C32 C33 C34 179.3(3)
C32 C33 C34 C35 0.1(6)
C33 C34 C35 C36 -0.6(7)
C34 C35 C36 C37 0.5(7)
C33 C32 C37 C36 -0.4(6)
Sn C32 C37 C36 -179.3(3)
C35 C36 C37 C32 0.0(6)

loop_
_cod_related_entry_id
_cod_related_entry_code
_cod_related_entry_database
1 30651768 ChemSpider
